data_7105188
loop_
_publ_author_name
'Kim, Jun-il'
'Juwarker, Hemraj'
'Liu, Xinfang'
'Lah, Myoung Soo'
'Jeong, Kyu-Sung'

_publ_section_title
;
 Selective sulfate binding induces helical folding of an
 indolocarbazole oligomer in solution and solid state.
;
_journal_issue 5
_journal_name_full 'Chemical communications (Cambridge, England)'
_journal_page_first 764
_journal_page_last 766
_journal_paper_doi 10.1039/b919519j
_journal_volume 46
_journal_year 2010
_chemical_formula_sum 'C136 H188 N8 O12 S'
_chemical_formula_weight 2159.00
_chemical_name_systematic
;
?
;
_space_group_IT_number 14
_symmetry_cell_setting monoclinic
_symmetry_space_group_name_Hall '-P 2ybc'
_symmetry_space_group_name_H-M 'P 1 21/c 1'
_atom_sites_solution_hydrogens geom
_atom_sites_solution_primary direct
_atom_sites_solution_secondary difmap
_audit_creation_method SHELXL-97
_cell_angle_alpha 90.00
_cell_angle_beta 92.11(3)
_cell_angle_gamma 90.00
_cell_formula_units_Z 4
_cell_length_a 18.123(4)
_cell_length_b 40.036(8)
_cell_length_c 17.059(3)
_cell_measurement_reflns_used 398584
_cell_measurement_temperature 99(2)
_cell_measurement_theta_max 30.0
_cell_measurement_theta_min 1.6
_cell_volume 12369(4)
_computing_cell_refinement 'Bruker SAINT'
_computing_data_collection 'Bruker SMART'
_computing_data_reduction 'Bruker SAINT'
_computing_molecular_graphics ORTEP3
_computing_publication_material WinGX
_computing_structure_refinement 'Bruker SHELXTL'
_computing_structure_solution 'WinGX SIR-92'
_diffrn_ambient_temperature 99(2)
_diffrn_measured_fraction_theta_full 1.000
_diffrn_measured_fraction_theta_max 1.000
_diffrn_measurement_device_type 'CCD area detector'
_diffrn_measurement_method 'phi scans'
_diffrn_radiation_monochromator 'platinum coated silicon double crystal'
_diffrn_radiation_source PAL
_diffrn_radiation_type synchrotron
_diffrn_radiation_wavelength 0.75000
_diffrn_reflns_av_R_equivalents 0.0945
_diffrn_reflns_av_sigmaI/netI 0.0691
_diffrn_reflns_limit_h_max 24
_diffrn_reflns_limit_h_min -22
_diffrn_reflns_limit_k_max 53
_diffrn_reflns_limit_k_min -52
_diffrn_reflns_limit_l_max 21
_diffrn_reflns_limit_l_min -22
_diffrn_reflns_number 108247
_diffrn_reflns_theta_full 30.00
_diffrn_reflns_theta_max 30.00
_diffrn_reflns_theta_min 1.60
_exptl_absorpt_coefficient_mu 0.089
_exptl_absorpt_correction_T_max 0.9780
_exptl_absorpt_correction_T_min 0.9694
_exptl_absorpt_correction_type multi-scan
_exptl_absorpt_process_details 'Bruker SADABS'
_exptl_crystal_colour 'pale yellow'
_exptl_crystal_density_diffrn 1.159
_exptl_crystal_density_method 'not measured'
_exptl_crystal_description block
_exptl_crystal_F_000 4688
_exptl_crystal_size_max 0.35
_exptl_crystal_size_mid 0.33
_exptl_crystal_size_min 0.25
_refine_diff_density_max 0.881
_refine_diff_density_min -0.690
_refine_diff_density_rms 0.074
_refine_ls_extinction_method none
_refine_ls_goodness_of_fit_ref 1.038
_refine_ls_hydrogen_treatment mixed
_refine_ls_matrix_type full
_refine_ls_number_parameters 1555
_refine_ls_number_reflns 30687
_refine_ls_number_restraints 20
_refine_ls_restrained_S_all 1.044
_refine_ls_R_factor_all 0.1288
_refine_ls_R_factor_gt 0.0829
_refine_ls_shift/su_max 0.001
_refine_ls_shift/su_mean 0.000
_refine_ls_structure_factor_coef Fsqd
_refine_ls_weighting_details 'calc w=1/[\s^2^(Fo^2^)+(0.1200P)^2^+12.6820P] where P=(Fo^2^+2Fc^2^)/3'
_refine_ls_weighting_scheme calc
_refine_ls_wR_factor_gt 0.2193
_refine_ls_wR_factor_ref 0.2544
_reflns_number_gt 20072
_reflns_number_total 30687
_reflns_threshold_expression >2sigma(I)
_cod_data_source_file b919519j.txt
_cod_data_source_block p9_20mo
_cod_depositor_comments
;
The following automatic conversions were performed:
'_symmetry_cell_setting' value 'Monoclinic' changed to 'monoclinic'
according to '/home/saulius/struct/CIF-dictionaries/cif_core.dic'
dictionary named 'cif_core.dic' version 2.4.1 from 2010-06-29.

Automatic conversion script
Id: cif_fix_enum 1527 2010-12-29 10:47:43Z saulius 

The following automatic conversions were performed:

'_exptl_absorpt_correction_type' tag value 'Multi-scans' was replaced
with 'multi-scan' value.

Automatic conversion script
Id: cif_fix_values 1646 2011-03-28 12:23:43Z adriana 
;
_cod_original_sg_symbol_H-M P2(1)/c
_cod_database_code 7105188

loop_
_symmetry_equiv_pos_as_xyz
'x, y, z'
'-x, y+1/2, -z+1/2'
'-x, -y, -z'
'x, -y-1/2, z-1/2'

loop_
_atom_site_label
_atom_site_type_symbol
_atom_site_fract_x
_atom_site_fract_y
_atom_site_fract_z
_atom_site_U_iso_or_equiv
_atom_site_adp_type
_atom_site_occupancy
_atom_site_symmetry_multiplicity
_atom_site_calc_flag
_atom_site_refinement_flags
_atom_site_disorder_assembly
_atom_site_disorder_group
O1 O 0.88518(12) 0.39091(6) 0.62010(13) 0.0469(5) Uani 1 1 d D . .
H1 H 0.855(2) 0.3903(13) 0.580(2) 0.091(16) Uiso 1 1 d D . .
O2 O 0.58516(12) 0.33619(5) 0.31823(12) 0.0400(5) Uani 1 1 d . . .
H2 H 0.627(2) 0.3359(11) 0.354(3) 0.074(13) Uiso 1 1 d . . .
N1 N 0.59595(13) 0.40325(6) 0.59989(13) 0.0298(5) Uani 1 1 d . . .
H1N H 0.635(2) 0.4034(11) 0.578(2) 0.069(13) Uiso 1 1 d . . .
N2 N 0.54458(13) 0.40690(5) 0.41909(13) 0.0287(5) Uani 1 1 d . . .
H2N H 0.596(2) 0.4046(10) 0.418(2) 0.069(12) Uiso 1 1 d . . .
N3 N 0.80483(12) 0.39949(5) 0.26291(13) 0.0273(4) Uani 1 1 d . . .
H3N H 0.7789(16) 0.3914(7) 0.2988(18) 0.027(7) Uiso 1 1 d . . .
N4 N 0.92848(12) 0.36231(6) 0.37377(13) 0.0273(4) Uani 1 1 d . . .
H4N H 0.893(2) 0.3641(9) 0.403(2) 0.045(9) Uiso 1 1 d . . .
N5 N 0.79136(12) 0.31860(6) 0.64652(13) 0.0276(4) Uani 1 1 d . . .
H5N H 0.7825(18) 0.3277(8) 0.599(2) 0.042(9) Uiso 1 1 d . . .
N6 N 0.61695(12) 0.31940(5) 0.61215(13) 0.0264(4) Uani 1 1 d . . .
H6N H 0.6364(17) 0.3262(8) 0.572(2) 0.036(8) Uiso 1 1 d . . .
C1 C 0.86048(16) 0.41306(8) 0.67961(18) 0.0409(7) Uani 1 1 d . . .
C2 C 0.8646(2) 0.44897(10) 0.6517(3) 0.0644(11) Uani 1 1 d . . .
H2A H 0.9147 0.4538 0.6350 0.097 Uiso 1 1 calc R . .
H2B H 0.8525 0.4640 0.6947 0.097 Uiso 1 1 calc R . .
H2C H 0.8293 0.4523 0.6075 0.097 Uiso 1 1 calc R . .
C3 C 0.91195(18) 0.40667(10) 0.7500(2) 0.0503(8) Uani 1 1 d . . .
H3A H 0.9089 0.3831 0.7652 0.076 Uiso 1 1 calc R . .
H3B H 0.8975 0.4208 0.7938 0.076 Uiso 1 1 calc R . .
H3C H 0.9627 0.4120 0.7365 0.076 Uiso 1 1 calc R . .
C4 C 0.78323(16) 0.40569(8) 0.70011(16) 0.0372(6) Uani 1 1 d . . .
C5 C 0.72106(16) 0.40188(7) 0.71950(16) 0.0343(6) Uani 1 1 d . . .
C6 C 0.64500(15) 0.39851(7) 0.73838(16) 0.0321(6) Uani 1 1 d . . .
C7 C 0.62304(17) 0.39446(7) 0.81570(16) 0.0356(6) Uani 1 1 d . . .
H7 H 0.6600 0.3931 0.8566 0.043 Uiso 1 1 calc R . .
C8 C 0.54864(17) 0.39239(7) 0.83503(16) 0.0352(6) Uani 1 1 d . . .
C9 C 0.49453(16) 0.39458(7) 0.77490(17) 0.0353(6) Uani 1 1 d . . .
H9 H 0.4439 0.3936 0.7871 0.042 Uiso 1 1 calc R . .
C10 C 0.51403(15) 0.39821(6) 0.69697(16) 0.0315(6) Uani 1 1 d . . .
C11 C 0.47287(15) 0.40063(6) 0.62265(16) 0.0302(5) Uani 1 1 d . . .
C12 C 0.39711(15) 0.40022(7) 0.60112(16) 0.0331(6) Uani 1 1 d . . .
H12 H 0.3616 0.3979 0.6404 0.040 Uiso 1 1 calc R . .
C13 C 0.37418(15) 0.40313(7) 0.52365(16) 0.0312(5) Uani 1 1 d . . .
H13 H 0.3230 0.4034 0.5093 0.037 Uiso 1 1 calc R . .
C14 C 0.42771(14) 0.40570(6) 0.46539(16) 0.0294(5) Uani 1 1 d . . .
C15 C 0.42303(14) 0.40769(6) 0.38067(16) 0.0294(5) Uani 1 1 d . . .
C16 C 0.36414(14) 0.40957(7) 0.32570(16) 0.0320(6) Uani 1 1 d . . .
H16 H 0.3149 0.4100 0.3430 0.038 Uiso 1 1 calc R . .
C17 C 0.37681(14) 0.41083(7) 0.24571(16) 0.0324(6) Uani 1 1 d . . .
C18 C 0.44987(14) 0.41047(7) 0.22186(16) 0.0319(6) Uani 1 1 d . . .
H18 H 0.4586 0.4112 0.1673 0.038 Uiso 1 1 calc R . .
C19 C 0.51074(14) 0.40906(6) 0.27486(16) 0.0292(5) Uani 1 1 d . . .
C20 C 0.49618(14) 0.40759(6) 0.35491(15) 0.0281(5) Uani 1 1 d . . .
C21 C 0.50338(14) 0.40541(6) 0.48595(15) 0.0282(5) Uani 1 1 d . . .
C22 C 0.52628(14) 0.40335(6) 0.56485(15) 0.0285(5) Uani 1 1 d . . .
C23 C 0.58940(15) 0.39988(6) 0.67955(16) 0.0304(5) Uani 1 1 d . . .
C24 C 0.52642(18) 0.38840(8) 0.92093(17) 0.0404(7) Uani 1 1 d . . .
C25 C 0.5936(2) 0.38174(10) 0.97765(19) 0.0538(9) Uani 1 1 d . . .
H25A H 0.6263 0.4012 0.9785 0.081 Uiso 1 1 calc R . .
H25B H 0.6206 0.3621 0.9597 0.081 Uiso 1 1 calc R . .
H25C H 0.5763 0.3776 1.0305 0.081 Uiso 1 1 calc R . .
C26 C 0.4886(2) 0.42028(9) 0.9471(2) 0.0534(9) Uani 1 1 d . . .
H26A H 0.4440 0.4241 0.9141 0.080 Uiso 1 1 calc R . .
H26B H 0.5224 0.4392 0.9421 0.080 Uiso 1 1 calc R . .
H26C H 0.4752 0.4180 1.0020 0.080 Uiso 1 1 calc R . .
C27 C 0.4742(2) 0.35870(9) 0.9284(2) 0.0561(9) Uani 1 1 d . . .
H27A H 0.4612 0.3561 0.9834 0.084 Uiso 1 1 calc R . .
H27B H 0.4986 0.3383 0.9108 0.084 Uiso 1 1 calc R . .
H27C H 0.4293 0.3626 0.8960 0.084 Uiso 1 1 calc R . .
C32 C 0.31106(15) 0.41266(9) 0.18645(18) 0.0412(7) Uani 1 1 d . . .
C33 C 0.2653(2) 0.44405(12) 0.2026(2) 0.0657(12) Uani 1 1 d . . .
H33A H 0.2212 0.4443 0.1677 0.099 Uiso 1 1 calc R . .
H33B H 0.2951 0.4640 0.1933 0.099 Uiso 1 1 calc R . .
H33C H 0.2505 0.4439 0.2573 0.099 Uiso 1 1 calc R . .
C34 C 0.2625(2) 0.38205(12) 0.1961(2) 0.0655(12) Uani 1 1 d . . .
H34A H 0.2910 0.3619 0.1853 0.098 Uiso 1 1 calc R . .
H34B H 0.2197 0.3834 0.1594 0.098 Uiso 1 1 calc R . .
H34C H 0.2456 0.3812 0.2500 0.098 Uiso 1 1 calc R . .
C35 C 0.33493(17) 0.41411(9) 0.10190(18) 0.0437(7) Uani 1 1 d . . .
H35A H 0.3633 0.3940 0.0901 0.066 Uiso 1 1 calc R . .
H35B H 0.3657 0.4339 0.0947 0.066 Uiso 1 1 calc R . .
H35C H 0.2911 0.4154 0.0665 0.066 Uiso 1 1 calc R . .
C36 C 0.58357(14) 0.41127(7) 0.24533(15) 0.0294(5) Uani 1 1 d . . .
C37 C 0.64172(14) 0.41622(6) 0.21612(15) 0.0291(5) Uani 1 1 d . . .
C38 C 0.70566(14) 0.42633(6) 0.17537(15) 0.0287(5) Uani 1 1 d . . .
C39 C 0.69682(14) 0.44607(7) 0.10743(16) 0.0321(6) Uani 1 1 d . . .
H39 H 0.6482 0.4523 0.0907 0.039 Uiso 1 1 calc R . .
C40 C 0.75566(15) 0.45701(7) 0.06317(17) 0.0341(6) Uani 1 1 d . . .
C41 C 0.82662(15) 0.44683(7) 0.08587(16) 0.0336(6) Uani 1 1 d . . .
H41 H 0.8674 0.4533 0.0560 0.040 Uiso 1 1 calc R . .
C42 C 0.83783(14) 0.42705(7) 0.15271(16) 0.0299(5) Uani 1 1 d . . .
C43 C 0.90314(14) 0.41186(7) 0.18777(16) 0.0303(5) Uani 1 1 d . . .
C44 C 0.97590(14) 0.40948(7) 0.16239(16) 0.0341(6) Uani 1 1 d . . .
H44 H 0.9899 0.4208 0.1164 0.041 Uiso 1 1 calc R . .
C45 C 1.02652(14) 0.39055(7) 0.20476(16) 0.0331(6) Uani 1 1 d . . .
H45 H 1.0753 0.3879 0.1872 0.040 Uiso 1 1 calc R . .
C46 C 1.00508(14) 0.37511(7) 0.27474(15) 0.0292(5) Uani 1 1 d . . .
C47 C 1.04504(14) 0.35439(7) 0.33103(15) 0.0287(5) Uani 1 1 d . . .
C48 C 1.11630(14) 0.34177(7) 0.33462(15) 0.0303(5) Uani 1 1 d . . .
H48 H 1.1486 0.3464 0.2933 0.036 Uiso 1 1 calc R . .
C49 C 1.14117(14) 0.32238(7) 0.39823(15) 0.0298(5) Uani 1 1 d . . .
C50 C 1.09196(14) 0.31692(7) 0.45848(15) 0.0304(5) Uani 1 1 d . . .
H50 H 1.1085 0.3040 0.5024 0.036 Uiso 1 1 calc R . .
C51 C 1.02017(14) 0.32940(7) 0.45734(15) 0.0286(5) Uani 1 1 d . . .
C52 C 0.99609(13) 0.34771(7) 0.39165(14) 0.0273(5) Uani 1 1 d . . .
C53 C 0.93352(14) 0.37873(6) 0.30287(15) 0.0278(5) Uani 1 1 d . . .
C54 C 0.88023(13) 0.39585(6) 0.25634(15) 0.0278(5) Uani 1 1 d . . .
C55 C 0.77818(14) 0.41772(6) 0.19900(15) 0.0278(5) Uani 1 1 d . . .
C56 C 0.74455(16) 0.47977(8) -0.00879(18) 0.0408(7) Uani 1 1 d . . .
C57 C 0.7917(2) 0.51139(9) 0.0036(2) 0.0529(8) Uani 1 1 d . . .
H57A H 0.7851 0.5261 -0.0421 0.079 Uiso 1 1 calc R . .
H57B H 0.8438 0.5051 0.0102 0.079 Uiso 1 1 calc R . .
H57C H 0.7761 0.5232 0.0506 0.079 Uiso 1 1 calc R . .
C58 C 0.6645(2) 0.48994(12) -0.0238(3) 0.0766(14) Uani 1 1 d . . .
H58A H 0.6607 0.5045 -0.0700 0.115 Uiso 1 1 calc R . .
H58B H 0.6469 0.5020 0.0219 0.115 Uiso 1 1 calc R . .
H58C H 0.6342 0.4699 -0.0331 0.115 Uiso 1 1 calc R . .
C59 C 0.7712(2) 0.46148(10) -0.0816(2) 0.0570(9) Uani 1 1 d . . .
H59A H 0.7396 0.4420 -0.0924 0.086 Uiso 1 1 calc R . .
H59B H 0.8223 0.4541 -0.0720 0.086 Uiso 1 1 calc R . .
H59C H 0.7686 0.4766 -0.1267 0.086 Uiso 1 1 calc R . .
C60 C 1.22091(14) 0.30937(7) 0.40344(16) 0.0313(6) Uani 1 1 d . . .
C61 C 1.24225(17) 0.29457(9) 0.32486(18) 0.0463(8) Uani 1 1 d . . .
H61A H 1.2923 0.2853 0.3298 0.069 Uiso 1 1 calc R . .
H61B H 1.2407 0.3121 0.2847 0.069 Uiso 1 1 calc R . .
H61C H 1.2075 0.2768 0.3096 0.069 Uiso 1 1 calc R . .
C62 C 1.23211(17) 0.28227(8) 0.4658(2) 0.0453(7) Uani 1 1 d . . .
H62A H 1.2832 0.2743 0.4658 0.068 Uiso 1 1 calc R . .
H62B H 1.1984 0.2636 0.4541 0.068 Uiso 1 1 calc R . .
H62C H 1.2219 0.2915 0.5175 0.068 Uiso 1 1 calc R . .
C63 C 1.27204(16) 0.33844(8) 0.4255(2) 0.0431(7) Uani 1 1 d . . .
H63A H 1.2585 0.3476 0.4763 0.065 Uiso 1 1 calc R . .
H63B H 1.2672 0.3559 0.3853 0.065 Uiso 1 1 calc R . .
H63C H 1.3232 0.3305 0.4290 0.065 Uiso 1 1 calc R . .
C64 C 0.97716(14) 0.32434(7) 0.52516(15) 0.0302(5) Uani 1 1 d . . .
C65 C 0.95060(14) 0.32068(7) 0.58797(15) 0.0307(5) Uani 1 1 d . . .
C66 C 0.92972(14) 0.31575(7) 0.66694(15) 0.0297(5) Uani 1 1 d . . .
C67 C 0.98543(15) 0.31000(7) 0.72441(16) 0.0331(6) Uani 1 1 d . . .
H67 H 1.0354 0.3107 0.7094 0.040 Uiso 1 1 calc R . .
C68 C 0.97109(15) 0.30320(7) 0.80282(16) 0.0320(6) Uani 1 1 d . A .
C69 C 0.89777(15) 0.30260(7) 0.82478(15) 0.0315(6) Uani 1 1 d . . .
H69 H 0.8866 0.2981 0.8777 0.038 Uiso 1 1 calc R . .
C70 C 0.84033(14) 0.30866(7) 0.76922(15) 0.0292(5) Uani 1 1 d . . .
C71 C 0.76116(14) 0.30865(6) 0.77341(14) 0.0277(5) Uani 1 1 d . . .
C72 C 0.71288(15) 0.30287(7) 0.83529(15) 0.0297(5) Uani 1 1 d . . .
H72 H 0.7322 0.2987 0.8869 0.036 Uiso 1 1 calc R . .
C73 C 0.63807(15) 0.30326(6) 0.82036(15) 0.0289(5) Uani 1 1 d . . .
H73 H 0.6053 0.2994 0.8615 0.035 Uiso 1 1 calc R . .
C74 C 0.61005(14) 0.30949(6) 0.74357(14) 0.0265(5) Uani 1 1 d . . .
C75 C 0.53609(14) 0.31011(6) 0.70853(14) 0.0270(5) Uani 1 1 d . . .
C76 C 0.46636(14) 0.30512(6) 0.73843(15) 0.0290(5) Uani 1 1 d . . .
H76 H 0.4615 0.3010 0.7928 0.035 Uiso 1 1 calc R . .
C77 C 0.40388(15) 0.30624(7) 0.68858(16) 0.0316(6) Uani 1 1 d . . .
C78 C 0.41322(14) 0.31198(7) 0.60805(15) 0.0304(5) Uani 1 1 d . . .
H78 H 0.3706 0.3127 0.5740 0.036 Uiso 1 1 calc R . .
C79 C 0.48205(14) 0.31666(6) 0.57610(14) 0.0273(5) Uani 1 1 d . . .
C80 C 0.54355(14) 0.31619(6) 0.62804(14) 0.0258(5) Uani 1 1 d . . .
C81 C 0.65759(14) 0.31564(6) 0.68160(14) 0.0255(5) Uani 1 1 d . . .
C82 C 0.73380(14) 0.31521(6) 0.69669(14) 0.0270(5) Uani 1 1 d . . .
C83 C 0.85675(14) 0.31508(6) 0.69059(14) 0.0280(5) Uani 1 1 d . . .
C84 C 1.03355(15) 0.29578(8) 0.86349(16) 0.0380(6) Uani 1 1 d D . .
C85 C 1.0295(2) 0.32002(14) 0.9328(3) 0.0550(14) Uani 0.775(6) 1 d P A 1
C86 C 1.0236(2) 0.25944(12) 0.8953(3) 0.0541(13) Uani 0.775(6) 1 d P A 1
C87 C 1.1105(2) 0.29763(14) 0.8300(3) 0.0541(14) Uani 0.775(6) 1 d P A 1
C852 C 1.0796(10) 0.3285(3) 0.8696(12) 0.069(5) Uiso 0.225(6) 1 d PD A 2
C862 C 1.0074(8) 0.2851(4) 0.9438(6) 0.049(4) Uiso 0.225(6) 1 d PD A 2
C872 C 1.0828(10) 0.2692(5) 0.8292(10) 0.059(5) Uiso 0.225(6) 1 d P A 2
C88 C 0.32623(15) 0.30049(8) 0.71858(17) 0.0378(6) Uani 1 1 d . . .
C89 C 0.32692(18) 0.29623(10) 0.80771(18) 0.0500(8) Uani 1 1 d . . .
H89A H 0.3492 0.3160 0.8329 0.075 Uiso 1 1 calc R . .
H89B H 0.3558 0.2764 0.8226 0.075 Uiso 1 1 calc R . .
H89C H 0.2762 0.2936 0.8247 0.075 Uiso 1 1 calc R . .
C90 C 0.27674(19) 0.33005(10) 0.6956(2) 0.0579(10) Uani 1 1 d . . .
H90A H 0.2957 0.3503 0.7215 0.087 Uiso 1 1 calc R . .
H90B H 0.2264 0.3257 0.7120 0.087 Uiso 1 1 calc R . .
H90C H 0.2764 0.3331 0.6386 0.087 Uiso 1 1 calc R . .
C91 C 0.29452(18) 0.26832(9) 0.68204(19) 0.0493(8) Uani 1 1 d . . .
H91A H 0.2436 0.2653 0.6980 0.074 Uiso 1 1 calc R . .
H91B H 0.3245 0.2492 0.7000 0.074 Uiso 1 1 calc R . .
H91C H 0.2953 0.2699 0.6247 0.074 Uiso 1 1 calc R . .
C92 C 0.49342(14) 0.31918(6) 0.49350(15) 0.0288(5) Uani 1 1 d . . .
C93 C 0.51182(15) 0.31877(7) 0.42646(15) 0.0322(6) Uani 1 1 d . . .
C94 C 0.53324(16) 0.31246(7) 0.34469(15) 0.0326(6) Uani 1 1 d . . .
C95 C 0.46664(18) 0.31618(9) 0.28876(17) 0.0451(7) Uani 1 1 d . . .
H95A H 0.4457 0.3386 0.2941 0.068 Uiso 1 1 calc R . .
H95B H 0.4294 0.2994 0.3013 0.068 Uiso 1 1 calc R . .
H95C H 0.4818 0.3129 0.2348 0.068 Uiso 1 1 calc R . .
C96 C 0.5654(2) 0.27728(9) 0.3421(2) 0.0584(10) Uani 1 1 d . . .
H96A H 0.5776 0.2718 0.2881 0.088 Uiso 1 1 calc R . .
H96B H 0.5290 0.2612 0.3605 0.088 Uiso 1 1 calc R . .
H96C H 0.6102 0.2762 0.3760 0.088 Uiso 1 1 calc R . .
S1 S 0.73621(3) 0.371801(17) 0.45880(4) 0.02897(15) Uani 1 1 d . . .
O1S O 0.69184(10) 0.40153(5) 0.47624(12) 0.0387(5) Uani 1 1 d . B .
O2S O 0.81643(12) 0.38124(6) 0.47151(14) 0.0320(6) Uani 0.792(4) 1 d P B 1
O3S O 0.71966(13) 0.34346(7) 0.50735(14) 0.0349(7) Uani 0.792(4) 1 d P B 1
O4S O 0.72407(18) 0.36391(7) 0.37451(14) 0.0317(6) Uani 0.792(4) 1 d P B 1
O22S O 0.7854(5) 0.3663(2) 0.5262(5) 0.038(3) Uani 0.208(4) 1 d P B 2
O32S O 0.6755(5) 0.3428(2) 0.4652(5) 0.032(2) Uani 0.208(4) 1 d P B 2
O42S O 0.7679(7) 0.3672(3) 0.3856(5) 0.034(2) Uani 0.208(4) 1 d P B 2
N1C N 0.31831(14) 0.50101(6) 0.63670(15) 0.0405(6) Uani 1 1 d . . .
C1C C 0.34162(18) 0.48998(7) 0.55620(19) 0.0420(7) Uani 1 1 d . . .
H1C1 H 0.3728 0.4698 0.5624 0.050 Uiso 1 1 calc R . .
H1C2 H 0.2969 0.4836 0.5246 0.050 Uiso 1 1 calc R . .
C2C C 0.38375(18) 0.51593(8) 0.5110(2) 0.0454(7) Uani 1 1 d . . .
H2C1 H 0.4320 0.5202 0.5382 0.055 Uiso 1 1 calc R . .
H2C2 H 0.3556 0.5371 0.5094 0.055 Uiso 1 1 calc R . .
C3C C 0.39615(18) 0.50410(8) 0.4277(2) 0.0462(7) Uani 1 1 d . . .
H3C1 H 0.4330 0.5189 0.4039 0.055 Uiso 1 1 calc R . .
H3C2 H 0.4171 0.4813 0.4298 0.055 Uiso 1 1 calc R . .
C4C C 0.3266(2) 0.50369(13) 0.3750(2) 0.0685(11) Uani 1 1 d . . .
H4C1 H 0.2920 0.4871 0.3945 0.103 Uiso 1 1 calc R . .
H4C2 H 0.3394 0.4980 0.3214 0.103 Uiso 1 1 calc R . .
H4C3 H 0.3034 0.5258 0.3754 0.103 Uiso 1 1 calc R . .
C5C C 0.38497(16) 0.50994(7) 0.68965(19) 0.0401(7) Uani 1 1 d . . .
H5C1 H 0.4128 0.5279 0.6641 0.048 Uiso 1 1 calc R . .
H5C2 H 0.3670 0.5190 0.7394 0.048 Uiso 1 1 calc R . .
C6C C 0.43778(18) 0.48137(8) 0.7090(2) 0.0477(8) Uani 1 1 d . . .
H6C1 H 0.4543 0.4712 0.6597 0.057 Uiso 1 1 calc R . .
H6C2 H 0.4118 0.4640 0.7387 0.057 Uiso 1 1 calc R . .
C7C C 0.50474(18) 0.49368(9) 0.7575(2) 0.0519(8) Uani 1 1 d . . .
H7C1 H 0.5287 0.5119 0.7286 0.062 Uiso 1 1 calc R . .
H7C2 H 0.5408 0.4752 0.7635 0.062 Uiso 1 1 calc R . .
C8C C 0.48602(19) 0.50637(9) 0.8388(2) 0.0532(8) Uani 1 1 d . . .
H8C1 H 0.4556 0.5265 0.8335 0.080 Uiso 1 1 calc R . .
H8C2 H 0.5317 0.5116 0.8688 0.080 Uiso 1 1 calc R . .
H8C3 H 0.4587 0.4891 0.8663 0.080 Uiso 1 1 calc R . .
C9C C 0.27546(19) 0.47230(9) 0.6704(2) 0.0484(8) Uani 1 1 d . . .
H9C1 H 0.3074 0.4522 0.6715 0.058 Uiso 1 1 calc R . .
H9C2 H 0.2326 0.4675 0.6345 0.058 Uiso 1 1 calc R . .
C10C C 0.24747(19) 0.47787(9) 0.7525(2) 0.0505(8) Uani 1 1 d . . .
H10A H 0.2899 0.4813 0.7898 0.061 Uiso 1 1 calc R . .
H10B H 0.2165 0.4982 0.7528 0.061 Uiso 1 1 calc R . .
C11C C 0.2030(2) 0.44844(11) 0.7780(3) 0.0766(14) Uani 1 1 d D . .
H11A H 0.1679 0.4420 0.7348 0.092 Uiso 1 1 calc R . .
H11B H 0.1739 0.4550 0.8235 0.092 Uiso 1 1 calc R . .
C12C C 0.2508(4) 0.41873(13) 0.8003(4) 0.129(3) Uani 1 1 d D . .
H12A H 0.2773 0.4112 0.7544 0.194 Uiso 1 1 calc R . .
H12B H 0.2197 0.4006 0.8188 0.194 Uiso 1 1 calc R . .
H12C H 0.2865 0.4252 0.8421 0.194 Uiso 1 1 calc R . .
C13C C 0.27085(18) 0.53264(9) 0.6305(2) 0.0476(8) Uani 1 1 d . C .
H13A H 0.2560 0.5387 0.6839 0.057 Uiso 1 1 calc R . .
H13B H 0.3022 0.5510 0.6116 0.057 Uiso 1 1 calc R . .
C14C C 0.20115(18) 0.53108(12) 0.5774(2) 0.0653(11) Uani 1 1 d D . .
C15C C 0.12984(19) 0.52612(15) 0.6196(2) 0.052(2) Uani 0.756(15) 1 d PD C 1
C152 C 0.1321(4) 0.5500(4) 0.6002(10) 0.061(6) Uani 0.244(15) 1 d PD C 2
C16C C 0.0634(2) 0.53310(14) 0.5621(3) 0.0815(14) Uani 1 1 d D . .
N2C N 0.80679(18) 0.30026(7) 0.17106(14) 0.0475(7) Uani 1 1 d . . .
C17C C 0.74039(18) 0.27934(8) 0.14641(18) 0.0463(8) Uani 1 1 d D . .
H17A H 0.7401 0.2591 0.1798 0.056 Uiso 1 1 calc R . .
H17B H 0.7464 0.2719 0.0917 0.056 Uiso 1 1 calc R . .
C18C C 0.66596(19) 0.29633(8) 0.15107(19) 0.0499(8) Uani 1 1 d D . .
H18A H 0.6650 0.3166 0.1178 0.060 Uiso 1 1 calc R . .
H18B H 0.6582 0.3033 0.2058 0.060 Uiso 1 1 calc R . .
C19C C 0.6044(2) 0.27295(9) 0.12389(18) 0.0496(8) Uani 1 1 d . . .
H19A H 0.5564 0.2834 0.1354 0.060 Uiso 1 1 calc R . .
H19B H 0.6085 0.2520 0.1546 0.060 Uiso 1 1 calc R . .
C20C C 0.6043(3) 0.26430(11) 0.0371(2) 0.0639(10) Uani 1 1 d . . .
H20A H 0.6035 0.2849 0.0061 0.096 Uiso 1 1 calc R . .
H20B H 0.5605 0.2509 0.0231 0.096 Uiso 1 1 calc R . .
H20C H 0.6488 0.2515 0.0262 0.096 Uiso 1 1 calc R . .
C21C C 0.8070(2) 0.30901(8) 0.25836(17) 0.0504(9) Uani 1 1 d . . .
H21A H 0.8525 0.3218 0.2717 0.060 Uiso 1 1 calc R . .
H21B H 0.7645 0.3239 0.2674 0.060 Uiso 1 1 calc R . .
C22C C 0.8031(2) 0.27963(8) 0.31390(17) 0.0490(8) Uani 1 1 d D . .
H22A H 0.7524 0.2704 0.3125 0.059 Uiso 1 1 calc R . .
H22B H 0.8372 0.2618 0.2975 0.059 Uiso 1 1 calc R . .
C23C C 0.8242(2) 0.29084(9) 0.39569(17) 0.0565(9) Uani 1 1 d D . .
H23A H 0.7970 0.3116 0.4068 0.068 Uiso 1 1 calc R . .
H23B H 0.8776 0.2962 0.3981 0.068 Uiso 1 1 calc R . .
C24C C 0.80924(19) 0.26582(8) 0.45907(16) 0.0437(7) Uani 1 1 d D . .
H24A H 0.7564 0.2606 0.4583 0.066 Uiso 1 1 calc R . .
H24B H 0.8243 0.2752 0.5103 0.066 Uiso 1 1 calc R . .
H24C H 0.8373 0.2454 0.4499 0.066 Uiso 1 1 calc R . .
C25C C 0.8747(2) 0.28005(8) 0.15323(19) 0.0496(8) Uani 1 1 d . . .
H25D H 0.8727 0.2589 0.1832 0.060 Uiso 1 1 calc R . .
H25E H 0.8717 0.2741 0.0969 0.060 Uiso 1 1 calc R . .
C26C C 0.9491(2) 0.29582(11) 0.1705(2) 0.0618(10) Uani 1 1 d . . .
H26D H 0.9561 0.2992 0.2278 0.074 Uiso 1 1 calc R . .
H26E H 0.9510 0.3179 0.1447 0.074 Uiso 1 1 calc R . .
C27C C 1.0108(2) 0.27391(10) 0.1414(2) 0.0631(10) Uani 1 1 d . . .
H27D H 1.0084 0.2519 0.1675 0.076 Uiso 1 1 calc R . .
H27E H 1.0027 0.2703 0.0843 0.076 Uiso 1 1 calc R . .
C28C C 1.0867(3) 0.28839(13) 0.1561(3) 0.0791(13) Uani 1 1 d . . .
H28A H 1.0893 0.3105 0.1315 0.119 Uiso 1 1 calc R . .
H28B H 1.1235 0.2736 0.1337 0.119 Uiso 1 1 calc R . .
H28C H 1.0968 0.2905 0.2128 0.119 Uiso 1 1 calc R . .
C29C C 0.8055(2) 0.33353(8) 0.12696(18) 0.0517(9) Uani 1 1 d . . .
H29A H 0.8509 0.3461 0.1419 0.062 Uiso 1 1 calc R . .
H29B H 0.7629 0.3468 0.1440 0.062 Uiso 1 1 calc R . .
C30C C 0.8004(3) 0.33029(9) 0.0371(2) 0.0757(14) Uani 1 1 d . D .
C31C C 0.8023(3) 0.36518(10) 0.0016(2) 0.0806(15) Uani 1 1 d D . .
C32C C 0.8818(3) 0.37461(16) -0.0165(4) 0.0469(15) Uani 0.50 1 d PD D 1
C322 C 0.8262(5) 0.3714(2) -0.0823(3) 0.064(2) Uani 0.50 1 d PD D 2
O1E O 0.16656(19) 0.44822(9) 0.5210(2) 0.0935(11) Uani 1 1 d . . .
O2E O 0.07995(14) 0.41032(7) 0.49524(16) 0.0603(7) Uani 1 1 d . . .
C1E C 0.1378(2) 0.43299(12) 0.3878(2) 0.0726(12) Uani 1 1 d D . .
H1E1 H 0.1592 0.4545 0.3736 0.109 Uiso 1 1 calc R . .
H1E2 H 0.0891 0.4305 0.3615 0.109 Uiso 1 1 calc R . .
H1E3 H 0.1702 0.4149 0.3714 0.109 Uiso 1 1 calc R . .
C2E C 0.1299(2) 0.43147(10) 0.4758(2) 0.0589(9) Uani 1 1 d D . .
C3E C 0.0655(2) 0.40682(10) 0.5789(2) 0.0637(10) Uani 1 1 d D . .
H3E1 H 0.0146 0.3984 0.5848 0.076 Uiso 1 1 calc R . .
H3E2 H 0.0693 0.4290 0.6045 0.076 Uiso 1 1 calc R . .
C4E C 0.1197(3) 0.38301(11) 0.6185(3) 0.0788(13) Uani 1 1 d D . .
H4E1 H 0.1162 0.3611 0.5928 0.118 Uiso 1 1 calc R . .
H4E2 H 0.1081 0.3807 0.6739 0.118 Uiso 1 1 calc R . .
H4E3 H 0.1699 0.3918 0.6145 0.118 Uiso 1 1 calc R . .
O3E O -0.02270(17) 0.45655(9) 0.97894(18) 0.0819(9) Uani 1 1 d . . .
O4E O 0.03693(17) 0.46301(8) 0.86856(17) 0.0696(8) Uani 1 1 d . . .
C5E C 0.0715(3) 0.41738(12) 0.9493(4) 0.112(2) Uani 1 1 d D . .
H5E1 H 0.1213 0.4249 0.9653 0.167 Uiso 1 1 calc R . .
H5E2 H 0.0737 0.4043 0.9010 0.167 Uiso 1 1 calc R . .
H5E3 H 0.0517 0.4035 0.9909 0.167 Uiso 1 1 calc R . .
C6E C 0.0219(2) 0.44736(11) 0.9352(2) 0.0647(11) Uani 1 1 d D . .
C7E C -0.0074(3) 0.49175(13) 0.8515(2) 0.0788(13) Uani 1 1 d D . .
H7E1 H 0.0004 0.5089 0.8928 0.095 Uiso 1 1 calc R . .
H7E2 H -0.0603 0.4857 0.8483 0.095 Uiso 1 1 calc R . .
C8E C 0.0174(4) 0.50469(14) 0.7730(3) 0.1007(18) Uani 1 1 d D . .
H8E1 H 0.0685 0.5125 0.7786 0.151 Uiso 1 1 calc R . .
H8E2 H -0.0146 0.5232 0.7557 0.151 Uiso 1 1 calc R . .
H8E3 H 0.0142 0.4867 0.7342 0.151 Uiso 1 1 calc R . .
O5E O 0.2248(3) 0.3042(2) 0.0195(5) 0.129(3) Uani 0.647(7) 1 d P E 1
O6E O 0.3287(3) 0.32988(14) 0.0290(3) 0.087(2) Uani 0.647(7) 1 d P E 1
O52E O 0.3766(8) 0.3218(4) 0.1004(9) 0.125(6) Uani 0.353(7) 1 d PD E 2
O62E O 0.3003(7) 0.2942(3) 0.0116(9) 0.125(5) Uani 0.353(7) 1 d P E 2
C9E C 0.2395(4) 0.35724(18) -0.0490(5) 0.135(3) Uani 1 1 d D E .
C10E C 0.2575(4) 0.32788(19) 0.0051(4) 0.113(2) Uani 1 1 d D . .
C11E C 0.3520(6) 0.3018(2) 0.0723(7) 0.177(5) Uani 1 1 d D . .
C12E C 0.4061(4) 0.27899(16) 0.0338(4) 0.117(2) Uani 1 1 d D E .

loop_
_atom_site_aniso_label
_atom_site_aniso_U_11
_atom_site_aniso_U_22
_atom_site_aniso_U_33
_atom_site_aniso_U_23
_atom_site_aniso_U_13
_atom_site_aniso_U_12
O1 0.0369(12) 0.0672(15) 0.0364(12) -0.0030(11) 0.0001(9) 0.0040(10)
O2 0.0413(12) 0.0425(12) 0.0363(11) -0.0014(9) 0.0033(9) -0.0046(9)
N1 0.0307(12) 0.0303(11) 0.0285(11) -0.0012(9) 0.0040(9) 0.0007(9)
N2 0.0277(11) 0.0285(11) 0.0299(11) 0.0023(9) 0.0023(9) 0.0005(9)
N3 0.0234(10) 0.0295(11) 0.0290(11) 0.0042(9) 0.0022(8) 0.0001(8)
N4 0.0252(11) 0.0319(11) 0.0251(10) 0.0034(9) 0.0040(8) 0.0013(8)
N5 0.0280(11) 0.0327(11) 0.0220(10) 0.0032(9) 0.0006(8) 0.0000(8)
N6 0.0280(11) 0.0289(11) 0.0222(10) 0.0014(9) 0.0010(8) -0.0013(8)
C1 0.0349(15) 0.0457(17) 0.0421(16) 0.0017(13) 0.0014(12) -0.0010(12)
C2 0.0442(19) 0.051(2) 0.098(3) 0.021(2) 0.0112(19) -0.0001(16)
C3 0.0434(18) 0.062(2) 0.0454(18) -0.0105(16) -0.0079(14) 0.0002(15)
C4 0.0407(16) 0.0406(16) 0.0301(14) -0.0006(12) -0.0011(11) 0.0026(12)
C5 0.0400(16) 0.0342(14) 0.0284(13) -0.0022(11) -0.0018(11) 0.0022(11)
C6 0.0393(14) 0.0284(13) 0.0287(13) -0.0029(11) 0.0038(11) -0.0005(11)
C7 0.0446(16) 0.0331(14) 0.0292(14) -0.0028(11) 0.0025(11) -0.0017(12)
C8 0.0474(16) 0.0281(13) 0.0304(14) -0.0040(11) 0.0084(12) -0.0038(11)
C9 0.0407(15) 0.0292(13) 0.0368(15) -0.0041(11) 0.0103(12) -0.0028(11)
C10 0.0379(14) 0.0237(12) 0.0333(14) -0.0032(10) 0.0069(11) -0.0002(10)
C11 0.0348(14) 0.0226(12) 0.0338(14) -0.0015(10) 0.0077(11) -0.0005(10)
C12 0.0348(14) 0.0286(13) 0.0366(14) -0.0029(11) 0.0104(11) -0.0009(10)
C13 0.0285(13) 0.0285(13) 0.0369(14) -0.0037(11) 0.0054(10) -0.0005(10)
C14 0.0298(13) 0.0234(12) 0.0352(14) -0.0003(10) 0.0040(10) 0.0006(10)
C15 0.0294(13) 0.0255(12) 0.0333(14) 0.0040(10) 0.0030(10) 0.0006(10)
C16 0.0257(12) 0.0327(14) 0.0378(14) 0.0063(11) 0.0044(10) 0.0005(10)
C17 0.0270(13) 0.0342(14) 0.0361(14) 0.0072(11) 0.0004(10) 0.0002(10)
C18 0.0300(13) 0.0327(14) 0.0330(14) 0.0082(11) 0.0025(10) -0.0001(10)
C19 0.0264(12) 0.0270(12) 0.0343(14) 0.0030(11) 0.0030(10) 0.0017(10)
C20 0.0261(12) 0.0255(12) 0.0328(13) 0.0027(10) 0.0023(10) 0.0015(9)
C21 0.0304(13) 0.0231(12) 0.0314(13) -0.0001(10) 0.0044(10) 0.0011(9)
C22 0.0299(13) 0.0238(12) 0.0319(13) -0.0016(10) 0.0036(10) 0.0003(9)
C23 0.0362(14) 0.0254(12) 0.0301(13) -0.0011(10) 0.0054(10) -0.0003(10)
C24 0.0509(18) 0.0391(16) 0.0317(15) -0.0044(12) 0.0096(12) -0.0053(13)
C25 0.063(2) 0.066(2) 0.0333(16) 0.0009(15) 0.0044(15) 0.0015(17)
C26 0.066(2) 0.052(2) 0.0433(18) -0.0050(15) 0.0185(16) 0.0022(17)
C27 0.078(3) 0.051(2) 0.0402(18) 0.0029(15) 0.0103(17) -0.0153(18)
C32 0.0277(14) 0.060(2) 0.0361(15) 0.0148(14) 0.0014(11) 0.0014(13)
C33 0.052(2) 0.108(3) 0.0378(18) 0.019(2) 0.0059(15) 0.040(2)
C34 0.047(2) 0.101(3) 0.047(2) 0.024(2) -0.0114(15) -0.030(2)
C35 0.0331(15) 0.061(2) 0.0367(16) 0.0081(14) 0.0004(12) 0.0004(13)
C36 0.0284(13) 0.0297(13) 0.0301(13) 0.0043(10) -0.0006(10) 0.0008(10)
C37 0.0305(13) 0.0283(13) 0.0285(13) 0.0013(10) -0.0008(10) 0.0016(10)
C38 0.0249(12) 0.0289(13) 0.0324(13) 0.0015(10) 0.0014(10) -0.0004(10)
C39 0.0265(13) 0.0325(14) 0.0372(14) 0.0045(11) -0.0006(10) 0.0025(10)
C40 0.0316(14) 0.0334(14) 0.0372(15) 0.0109(12) 0.0004(11) -0.0001(11)
C41 0.0277(13) 0.0358(14) 0.0373(15) 0.0090(12) 0.0021(11) -0.0024(11)
C42 0.0256(12) 0.0320(13) 0.0321(13) 0.0046(11) 0.0008(10) 0.0000(10)
C43 0.0275(13) 0.0326(13) 0.0307(13) 0.0047(11) 0.0007(10) -0.0007(10)
C44 0.0272(13) 0.0427(16) 0.0326(14) 0.0097(12) 0.0041(10) -0.0002(11)
C45 0.0252(12) 0.0426(15) 0.0317(14) 0.0071(12) 0.0045(10) 0.0008(11)
C46 0.0251(12) 0.0338(13) 0.0287(13) 0.0017(11) 0.0017(10) 0.0006(10)
C47 0.0266(12) 0.0340(14) 0.0255(12) 0.0020(10) 0.0002(9) 0.0003(10)
C48 0.0248(12) 0.0393(14) 0.0270(13) 0.0016(11) 0.0021(9) -0.0007(10)
C49 0.0263(12) 0.0353(14) 0.0276(13) 0.0004(11) -0.0026(10) -0.0011(10)
C50 0.0280(13) 0.0376(14) 0.0253(12) 0.0022(11) -0.0031(10) -0.0008(10)
C51 0.0286(13) 0.0334(13) 0.0238(12) -0.0005(10) 0.0004(9) -0.0016(10)
C52 0.0245(12) 0.0325(13) 0.0249(12) -0.0003(10) 0.0006(9) -0.0013(10)
C53 0.0260(12) 0.0293(13) 0.0282(13) 0.0009(10) 0.0013(9) -0.0016(10)
C54 0.0246(12) 0.0289(13) 0.0299(13) 0.0004(10) 0.0031(9) -0.0016(9)
C55 0.0276(12) 0.0272(12) 0.0286(13) 0.0022(10) 0.0010(10) -0.0005(10)
C56 0.0334(15) 0.0442(17) 0.0446(17) 0.0195(14) -0.0014(12) -0.0009(12)
C57 0.063(2) 0.0418(18) 0.053(2) 0.0177(15) -0.0045(16) -0.0042(15)
C58 0.0394(19) 0.093(3) 0.097(3) 0.065(3) -0.0011(19) 0.0049(19)
C59 0.073(2) 0.057(2) 0.0408(18) 0.0140(16) -0.0079(16) -0.0067(18)
C60 0.0249(12) 0.0373(14) 0.0315(13) 0.0008(11) -0.0021(10) 0.0015(10)
C61 0.0384(16) 0.061(2) 0.0395(17) -0.0059(15) -0.0010(13) 0.0157(14)
C62 0.0330(15) 0.0497(18) 0.0530(19) 0.0139(15) -0.0010(13) 0.0047(13)
C63 0.0297(14) 0.0466(17) 0.0527(19) 0.0003(15) -0.0040(12) -0.0018(12)
C64 0.0274(13) 0.0358(14) 0.0272(13) 0.0034(11) -0.0026(10) 0.0015(10)
C65 0.0281(13) 0.0355(14) 0.0284(13) 0.0035(11) -0.0014(10) 0.0020(10)
C66 0.0308(13) 0.0322(13) 0.0263(12) 0.0019(10) 0.0012(10) 0.0013(10)
C67 0.0311(13) 0.0390(15) 0.0293(13) 0.0004(11) 0.0004(10) 0.0036(11)
C68 0.0308(13) 0.0371(14) 0.0278(13) 0.0015(11) -0.0033(10) 0.0040(11)
C69 0.0362(14) 0.0352(14) 0.0229(12) 0.0018(11) 0.0001(10) 0.0019(11)
C70 0.0304(13) 0.0312(13) 0.0259(12) 0.0024(10) -0.0002(10) 0.0002(10)
C71 0.0312(13) 0.0290(13) 0.0228(12) 0.0018(10) -0.0014(9) -0.0018(10)
C72 0.0350(14) 0.0316(13) 0.0223(12) 0.0038(10) 0.0000(10) -0.0006(10)
C73 0.0353(14) 0.0285(13) 0.0231(12) 0.0015(10) 0.0030(10) -0.0018(10)
C74 0.0302(13) 0.0277(12) 0.0217(12) -0.0010(10) 0.0004(9) -0.0018(10)
C75 0.0323(13) 0.0247(12) 0.0242(12) 0.0008(10) 0.0021(10) -0.0009(10)
C76 0.0331(13) 0.0296(13) 0.0245(12) 0.0007(10) 0.0028(10) -0.0033(10)
C77 0.0314(13) 0.0324(14) 0.0315(13) 0.0001(11) 0.0058(10) -0.0033(10)
C78 0.0304(13) 0.0307(13) 0.0299(13) 0.0004(11) -0.0024(10) -0.0005(10)
C79 0.0325(13) 0.0246(12) 0.0247(12) 0.0007(10) 0.0018(10) 0.0011(10)
C80 0.0300(13) 0.0230(12) 0.0246(12) 0.0010(9) 0.0023(9) -0.0003(9)
C81 0.0296(12) 0.0258(12) 0.0210(11) 0.0012(9) -0.0002(9) -0.0010(9)
C82 0.0318(13) 0.0261(12) 0.0230(12) 0.0009(10) 0.0013(9) -0.0008(10)
C83 0.0318(13) 0.0290(13) 0.0229(12) 0.0020(10) -0.0022(10) 0.0018(10)
C84 0.0318(14) 0.0520(18) 0.0300(14) 0.0030(13) -0.0023(11) 0.0046(12)
C85 0.042(2) 0.084(4) 0.038(2) -0.017(2) -0.0102(17) 0.005(2)
C86 0.042(2) 0.059(3) 0.060(3) 0.023(2) -0.0106(19) 0.0049(19)
C87 0.0241(19) 0.096(4) 0.042(2) 0.012(2) -0.0035(16) 0.005(2)
C88 0.0275(13) 0.0502(17) 0.0359(15) 0.0060(13) 0.0039(11) -0.0059(12)
C89 0.0394(17) 0.074(2) 0.0374(16) -0.0006(16) 0.0105(13) -0.0166(16)
C90 0.0394(18) 0.066(2) 0.070(2) 0.0150(19) 0.0216(16) 0.0100(16)
C91 0.0428(17) 0.065(2) 0.0396(17) 0.0089(15) -0.0029(13) -0.0209(15)
C92 0.0309(13) 0.0277(13) 0.0275(13) 0.0016(10) -0.0030(10) 0.0014(10)
C93 0.0371(14) 0.0328(14) 0.0268(13) 0.0013(11) 0.0002(10) 0.0051(11)
C94 0.0425(15) 0.0321(14) 0.0235(12) 0.0008(11) 0.0035(11) 0.0007(11)
C95 0.0462(17) 0.060(2) 0.0289(14) -0.0057(14) -0.0012(12) -0.0074(15)
C96 0.099(3) 0.0398(18) 0.0376(17) 0.0038(14) 0.0214(18) 0.0213(18)
S1 0.0265(3) 0.0374(4) 0.0231(3) 0.0038(3) 0.0007(2) 0.0032(2)
O1S 0.0304(10) 0.0440(11) 0.0418(11) 0.0006(9) 0.0036(8) 0.0083(8)
O2S 0.0211(11) 0.0433(14) 0.0317(13) -0.0022(11) 0.0014(9) 0.0002(9)
O3S 0.0319(14) 0.0463(15) 0.0267(13) 0.0109(11) 0.0034(10) -0.0021(10)
O4S 0.0335(16) 0.0414(14) 0.0200(12) 0.0049(10) -0.0011(11) -0.0037(12)
O22S 0.045(6) 0.035(5) 0.031(5) 0.008(4) -0.022(4) -0.002(4)
O32S 0.030(5) 0.036(5) 0.029(5) 0.002(4) 0.001(4) -0.003(4)
O42S 0.036(6) 0.045(6) 0.021(5) 0.006(4) 0.007(4) 0.007(5)
N1C 0.0369(13) 0.0378(13) 0.0471(15) -0.0114(11) 0.0048(11) -0.0019(10)
C1C 0.0440(17) 0.0318(15) 0.0507(18) -0.0084(13) 0.0106(13) -0.0037(12)
C2C 0.0463(18) 0.0342(16) 0.056(2) -0.0068(14) 0.0085(14) -0.0036(13)
C3C 0.0433(17) 0.0399(17) 0.056(2) -0.0038(14) 0.0109(14) 0.0015(13)
C4C 0.054(2) 0.094(3) 0.058(2) -0.001(2) 0.0039(18) -0.008(2)
C5C 0.0377(15) 0.0320(14) 0.0504(18) -0.0065(13) -0.0004(13) 0.0002(12)
C6C 0.0418(17) 0.0372(16) 0.064(2) -0.0026(15) 0.0055(15) 0.0062(13)
C7C 0.0379(17) 0.051(2) 0.067(2) 0.0024(17) 0.0035(15) 0.0079(14)
C8C 0.0459(19) 0.052(2) 0.061(2) 0.0098(17) -0.0045(15) 0.0079(15)
C9C 0.0460(18) 0.0491(19) 0.0507(19) -0.0119(15) 0.0090(14) -0.0115(14)
C10C 0.0474(19) 0.055(2) 0.0491(19) -0.0077(16) 0.0085(15) -0.0017(15)
C11C 0.079(3) 0.086(3) 0.067(3) -0.027(2) 0.030(2) -0.037(2)
C12C 0.195(7) 0.062(3) 0.140(5) 0.013(3) 0.121(5) 0.008(4)
C13C 0.0431(17) 0.0505(19) 0.0489(18) -0.0154(15) -0.0013(14) 0.0113(14)
C14C 0.0417(19) 0.102(3) 0.051(2) -0.020(2) -0.0070(15) 0.0117(19)
C15C 0.032(2) 0.067(5) 0.057(3) -0.016(3) -0.0075(18) 0.004(2)
C152 0.062(10) 0.041(11) 0.081(12) 0.001(8) -0.009(8) -0.005(7)
C16C 0.043(2) 0.117(4) 0.083(3) -0.018(3) -0.018(2) 0.007(2)
N2C 0.082(2) 0.0358(14) 0.0250(12) -0.0004(10) 0.0020(12) -0.0119(13)
C17C 0.075(2) 0.0358(16) 0.0280(14) -0.0031(12) 0.0008(14) -0.0062(15)
C18C 0.075(2) 0.0416(17) 0.0329(16) -0.0017(13) 0.0075(15) -0.0054(16)
C19C 0.069(2) 0.0462(18) 0.0345(16) -0.0003(14) 0.0087(15) 0.0000(16)
C20C 0.086(3) 0.069(3) 0.0376(18) -0.0073(17) 0.0065(18) -0.016(2)
C21C 0.088(3) 0.0390(17) 0.0240(14) -0.0023(13) 0.0018(15) -0.0149(16)
C22C 0.067(2) 0.0394(17) 0.0406(17) 0.0032(14) 0.0049(15) -0.0105(15)
C23C 0.078(3) 0.0459(19) 0.0446(19) 0.0094(15) -0.0069(17) -0.0059(17)
C24C 0.0564(19) 0.0438(17) 0.0307(15) -0.0011(13) -0.0009(13) 0.0001(14)
C25C 0.072(2) 0.0416(17) 0.0355(16) 0.0016(14) 0.0021(15) -0.0039(16)
C26C 0.077(3) 0.065(2) 0.0430(19) -0.0063(17) -0.0056(17) -0.019(2)
C27C 0.071(3) 0.060(2) 0.058(2) 0.0126(19) -0.0033(19) -0.0006(19)
C28C 0.081(3) 0.092(3) 0.063(3) -0.004(2) -0.018(2) -0.012(3)
C29C 0.096(3) 0.0306(15) 0.0295(15) 0.0031(12) 0.0099(16) -0.0086(16)
C30C 0.157(5) 0.042(2) 0.0289(17) 0.0107(15) 0.024(2) 0.018(2)
C31C 0.129(4) 0.054(2) 0.062(3) 0.030(2) 0.040(3) 0.024(2)
C32C 0.066(4) 0.038(3) 0.038(3) 0.002(3) 0.010(3) 0.004(3)
C322 0.090(6) 0.063(5) 0.040(4) 0.007(3) -0.005(4) 0.004(4)
O1E 0.092(2) 0.109(3) 0.079(2) -0.033(2) 0.0042(18) -0.049(2)
O2E 0.0514(14) 0.0650(16) 0.0644(16) -0.0059(13) 0.0003(12) -0.0088(12)
C1E 0.069(3) 0.079(3) 0.071(3) -0.020(2) 0.023(2) -0.020(2)
C2E 0.049(2) 0.059(2) 0.069(2) -0.0202(19) 0.0060(17) -0.0051(17)
C3E 0.055(2) 0.070(3) 0.067(3) -0.005(2) 0.0132(18) -0.0043(19)
C4E 0.086(3) 0.074(3) 0.074(3) -0.009(2) -0.015(2) -0.005(2)
O3E 0.0672(19) 0.112(3) 0.0689(19) 0.0049(18) 0.0301(15) 0.0000(17)
O4E 0.0784(19) 0.0694(18) 0.0625(17) -0.0093(14) 0.0221(14) -0.0174(15)
C5E 0.134(5) 0.064(3) 0.142(5) 0.017(3) 0.080(4) 0.001(3)
C6E 0.060(2) 0.071(3) 0.064(2) -0.008(2) 0.0220(19) -0.024(2)
C7E 0.092(3) 0.085(3) 0.060(3) 0.002(2) 0.005(2) 0.004(3)
C8E 0.154(6) 0.078(3) 0.070(3) 0.000(3) 0.004(3) -0.029(3)
O5E 0.071(4) 0.147(6) 0.169(7) 0.080(5) -0.009(4) -0.042(4)
O6E 0.058(3) 0.088(4) 0.116(4) 0.045(3) -0.006(3) 0.002(2)
O52E 0.109(10) 0.156(16) 0.107(10) 0.043(10) -0.010(8) 0.007(10)
O62E 0.087(9) 0.117(11) 0.170(13) -0.003(9) -0.031(8) 0.035(7)
C9E 0.111(5) 0.130(6) 0.160(7) -0.038(5) -0.053(5) 0.036(4)
C10E 0.101(5) 0.151(7) 0.085(4) -0.020(4) -0.017(3) -0.033(5)
C11E 0.170(10) 0.099(7) 0.259(15) 0.061(8) -0.053(10) 0.036(7)
C12E 0.107(5) 0.087(4) 0.152(6) 0.041(4) -0.032(4) -0.020(4)

loop_
_atom_type_symbol
_atom_type_description
_atom_type_scat_dispersion_real
_atom_type_scat_dispersion_imag
_atom_type_scat_source
C C 0.0033 0.0016 'International Tables Vol C Tables 4.2.6.8 and 6.1.1.4'
H H 0.0000 0.0000 'International Tables Vol C Tables 4.2.6.8 and 6.1.1.4'
N N 0.0061 0.0033 'International Tables Vol C Tables 4.2.6.8 and 6.1.1.4'
O O 0.0106 0.0060 'International Tables Vol C Tables 4.2.6.8 and 6.1.1.4'
S S 0.1246 0.1234 'International Tables Vol C Tables 4.2.6.8 and 6.1.1.4'

loop_
_geom_angle_atom_site_label_1
_geom_angle_atom_site_label_2
_geom_angle_atom_site_label_3
_geom_angle
_geom_angle_site_symmetry_1
_geom_angle_site_symmetry_3
_geom_angle_publ_flag
C23 N1 C22 108.6(2) . . ?
C20 N2 C21 107.9(2) . . ?
C54 N3 C55 108.0(2) . . ?
C52 N4 C53 107.9(2) . . ?
C82 N5 C83 107.7(2) . . ?
C80 N6 C81 108.1(2) . . ?
O1 C1 C4 111.5(2) . . ?
O1 C1 C3 104.9(3) . . ?
C4 C1 C3 109.7(3) . . ?
O1 C1 C2 110.1(3) . . ?
C4 C1 C2 108.7(3) . . ?
C3 C1 C2 111.9(3) . . ?
C5 C4 C1 175.3(3) . . ?
C4 C5 C6 176.3(3) . . ?
C23 C6 C7 117.3(3) . . ?
C23 C6 C5 120.6(2) . . ?
C7 C6 C5 122.1(3) . . ?
C6 C7 C8 122.5(3) . . ?
C9 C8 C7 118.6(3) . . ?
C9 C8 C24 120.3(3) . . ?
C7 C8 C24 121.1(3) . . ?
C8 C9 C10 120.7(3) . . ?
C9 C10 C23 119.1(3) . . ?
C9 C10 C11 134.4(3) . . ?
C23 C10 C11 106.5(2) . . ?
C12 C11 C22 120.4(3) . . ?
C12 C11 C10 133.8(2) . . ?
C22 C11 C10 105.8(2) . . ?
C13 C12 C11 120.4(2) . . ?
C12 C13 C14 119.3(3) . . ?
C21 C14 C13 120.8(3) . . ?
C21 C14 C15 105.7(2) . . ?
C13 C14 C15 133.4(2) . . ?
C16 C15 C20 119.6(2) . . ?
C16 C15 C14 133.6(2) . . ?
C20 C15 C14 106.8(2) . . ?
C17 C16 C15 120.7(2) . . ?
C16 C17 C18 118.4(2) . . ?
C16 C17 C32 119.7(2) . . ?
C18 C17 C32 121.9(2) . . ?
C17 C18 C19 122.9(3) . . ?
C18 C19 C20 117.3(2) . . ?
C18 C19 C36 118.9(2) . . ?
C20 C19 C36 123.7(2) . . ?
N2 C20 C19 129.6(2) . . ?
N2 C20 C15 109.3(2) . . ?
C19 C20 C15 121.1(2) . . ?
N2 C21 C22 130.2(2) . . ?
N2 C21 C14 110.2(2) . . ?
C22 C21 C14 119.6(2) . . ?
N1 C22 C21 130.8(2) . . ?
N1 C22 C11 109.7(2) . . ?
C21 C22 C11 119.4(2) . . ?
N1 C23 C6 128.9(2) . . ?
N1 C23 C10 109.4(2) . . ?
C6 C23 C10 121.7(2) . . ?
C26 C24 C27 109.9(3) . . ?
C26 C24 C8 109.1(3) . . ?
C27 C24 C8 110.1(2) . . ?
C26 C24 C25 108.2(3) . . ?
C27 C24 C25 106.7(3) . . ?
C8 C24 C25 112.6(3) . . ?
C34 C32 C35 108.6(3) . . ?
C34 C32 C17 109.1(3) . . ?
C35 C32 C17 112.6(2) . . ?
C34 C32 C33 108.8(3) . . ?
C35 C32 C33 108.2(3) . . ?
C17 C32 C33 109.3(3) . . ?
C37 C36 C19 172.7(3) . . ?
C36 C37 C38 171.3(3) . . ?
C55 C38 C39 116.8(2) . . ?
C55 C38 C37 123.9(2) . . ?
C39 C38 C37 119.3(2) . . ?
C40 C39 C38 123.7(2) . . ?
C41 C40 C39 118.2(2) . . ?
C41 C40 C56 119.3(2) . . ?
C39 C40 C56 122.5(2) . . ?
C40 C41 C42 119.9(2) . . ?
C41 C42 C55 121.0(2) . . ?
C41 C42 C43 132.1(2) . . ?
C55 C42 C43 106.9(2) . . ?
C44 C43 C54 122.2(2) . . ?
C44 C43 C42 131.8(2) . . ?
C54 C43 C42 105.9(2) . . ?
C45 C44 C43 119.4(2) . . ?
C44 C45 C46 119.1(2) . . ?
C53 C46 C45 122.0(2) . . ?
C53 C46 C47 106.2(2) . . ?
C45 C46 C47 131.9(2) . . ?
C48 C47 C52 120.5(2) . . ?
C48 C47 C46 133.1(2) . . ?
C52 C47 C46 106.4(2) . . ?
C47 C48 C49 120.7(2) . . ?
C48 C49 C50 117.4(2) . . ?
C48 C49 C60 120.7(2) . . ?
C50 C49 C60 121.8(2) . . ?
C51 C50 C49 123.5(2) . . ?
C50 C51 C52 117.6(2) . . ?
C50 C51 C64 118.3(2) . . ?
C52 C51 C64 124.0(2) . . ?
N4 C52 C51 130.4(2) . . ?
N4 C52 C47 109.5(2) . . ?
C51 C52 C47 120.1(2) . . ?
N4 C53 C54 131.3(2) . . ?
N4 C53 C46 109.9(2) . . ?
C54 C53 C46 118.7(2) . . ?
N3 C54 C53 131.8(2) . . ?
N3 C54 C43 110.0(2) . . ?
C53 C54 C43 118.2(2) . . ?
N3 C55 C38 130.7(2) . . ?
N3 C55 C42 109.1(2) . . ?
C38 C55 C42 120.2(2) . . ?
C58 C56 C59 108.5(3) . . ?
C58 C56 C40 113.0(3) . . ?
C59 C56 C40 109.1(3) . . ?
C58 C56 C57 109.0(3) . . ?
C59 C56 C57 108.3(3) . . ?
C40 C56 C57 108.8(3) . . ?
C63 C60 C62 107.8(2) . . ?
C63 C60 C61 109.9(3) . . ?
C62 C60 C61 107.7(3) . . ?
C63 C60 C49 108.5(2) . . ?
C62 C60 C49 112.4(2) . . ?
C61 C60 C49 110.4(2) . . ?
C65 C64 C51 170.5(3) . . ?
C64 C65 C66 171.7(3) . . ?
C83 C66 C67 117.4(2) . . ?
C83 C66 C65 124.2(2) . . ?
C67 C66 C65 118.3(2) . . ?
C68 C67 C66 123.2(3) . . ?
C69 C68 C67 118.2(2) . . ?
C69 C68 C84 120.1(2) . . ?
C67 C68 C84 121.6(2) . . ?
C68 C69 C70 120.4(2) . . ?
C69 C70 C83 119.8(2) . . ?
C69 C70 C71 133.1(2) . . ?
C83 C70 C71 107.1(2) . . ?
C82 C71 C72 121.2(2) . . ?
C82 C71 C70 105.8(2) . . ?
C72 C71 C70 133.0(2) . . ?
C73 C72 C71 119.6(2) . . ?
C72 C73 C74 119.7(2) . . ?
C73 C74 C81 121.2(2) . . ?
C73 C74 C75 133.1(2) . . ?
C81 C74 C75 105.6(2) . . ?
C76 C75 C80 120.2(2) . . ?
C76 C75 C74 133.2(2) . . ?
C80 C75 C74 106.6(2) . . ?
C77 C76 C75 120.0(2) . . ?
C76 C77 C78 118.5(2) . . ?
C76 C77 C88 121.8(2) . . ?
C78 C77 C88 119.7(2) . . ?
C79 C78 C77 123.0(2) . . ?
C78 C79 C80 117.1(2) . . ?
C78 C79 C92 123.8(2) . . ?
C80 C79 C92 118.9(2) . . ?
N6 C80 C79 129.0(2) . . ?
N6 C80 C75 109.7(2) . . ?
C79 C80 C75 121.2(2) . . ?
N6 C81 C82 130.8(2) . . ?
N6 C81 C74 110.0(2) . . ?
C82 C81 C74 119.2(2) . . ?
N5 C82 C81 130.5(2) . . ?
N5 C82 C71 110.3(2) . . ?
C81 C82 C71 119.1(2) . . ?
N5 C83 C66 129.8(2) . . ?
N5 C83 C70 109.2(2) . . ?
C66 C83 C70 120.9(2) . . ?
C872 C84 C862 110.8(9) . . ?
C872 C84 C87 48.2(7) . . ?
C862 C84 C87 131.8(6) . . ?
C872 C84 C85 141.8(7) . . ?
C862 C84 C85 57.3(6) . . ?
C87 C84 C85 109.1(3) . . ?
C872 C84 C68 107.8(7) . . ?
C862 C84 C68 114.4(6) . . ?
C87 C84 C68 113.5(3) . . ?
C85 C84 C68 110.0(3) . . ?
C872 C84 C852 107.2(10) . . ?
C862 C84 C852 111.0(10) . . ?
C87 C84 C852 59.3(8) . . ?
C85 C84 C852 57.0(8) . . ?
C68 C84 C852 105.2(8) . . ?
C872 C84 C86 63.8(7) . . ?
C862 C84 C86 52.1(6) . . ?
C87 C84 C86 107.0(3) . . ?
C85 C84 C86 108.2(3) . . ?
C68 C84 C86 108.8(3) . . ?
C852 C84 C86 145.9(8) . . ?
C90 C88 C89 108.9(3) . . ?
C90 C88 C77 109.6(2) . . ?
C89 C88 C77 112.0(2) . . ?
C90 C88 C91 109.8(3) . . ?
C89 C88 C91 107.4(3) . . ?
C77 C88 C91 109.0(3) . . ?
C93 C92 C79 170.8(3) . . ?
C92 C93 C94 170.9(3) . . ?
O2 C94 C93 112.6(2) . . ?
O2 C94 C95 104.8(2) . . ?
C93 C94 C95 110.2(2) . . ?
O2 C94 C96 110.5(3) . . ?
C93 C94 C96 107.3(2) . . ?
C95 C94 C96 111.6(3) . . ?
O42S S1 O3S 120.4(4) . . ?
O42S S1 O22S 115.2(7) . . ?
O3S S1 O22S 63.8(4) . . ?
O42S S1 O1S 122.0(4) . . ?
O3S S1 O1S 113.14(13) . . ?
O22S S1 O1S 106.8(4) . . ?
O42S S1 O4S 32.9(5) . . ?
O3S S1 O4S 111.29(15) . . ?
O22S S1 O4S 143.6(4) . . ?
O1S S1 O4S 107.81(14) . . ?
O42S S1 O2S 74.8(6) . . ?
O3S S1 O2S 109.50(14) . . ?
O22S S1 O2S 50.3(4) . . ?
O1S S1 O2S 107.37(13) . . ?
O4S S1 O2S 107.50(16) . . ?
O42S S1 O32S 105.5(6) . . ?
O3S S1 O32S 40.1(3) . . ?
O22S S1 O32S 103.8(5) . . ?
O1S S1 O32S 101.0(3) . . ?
O4S S1 O32S 80.5(3) . . ?
O2S S1 O32S 146.0(4) . . ?
C9C N1C C1C 106.6(2) . . ?
C9C N1C C5C 111.1(3) . . ?
C1C N1C C5C 111.3(2) . . ?
C9C N1C C13C 111.1(2) . . ?
C1C N1C C13C 110.6(2) . . ?
C5C N1C C13C 106.1(2) . . ?
C2C C1C N1C 115.0(2) . . ?
C1C C2C C3C 110.8(3) . . ?
C4C C3C C2C 114.0(3) . . ?
C6C C5C N1C 115.5(2) . . ?
C5C C6C C7C 110.9(3) . . ?
C6C C7C C8C 113.7(3) . . ?
N1C C9C C10C 115.5(3) . . ?
C11C C10C C9C 110.6(3) . . ?
C10C C11C C12C 112.5(4) . . ?
C14C C13C N1C 117.2(3) . . ?
C15C C14C C152 38.9(6) . . ?
C15C C14C C13C 115.2(3) . . ?
C152 C14C C13C 119.8(5) . . ?
C14C C15C C16C 109.4(4) . . ?
C14C C152 C16C 109.4(6) . . ?
C152 C16C C15C 38.2(6) . . ?
C17C N2C C25C 107.0(2) . . ?
C17C N2C C29C 110.4(3) . . ?
C25C N2C C29C 111.3(3) . . ?
C17C N2C C21C 111.8(2) . . ?
C25C N2C C21C 110.2(3) . . ?
C29C N2C C21C 106.2(2) . . ?
N2C C17C C18C 115.9(3) . . ?
C17C C18C C19C 110.7(3) . . ?
C18C C19C C20C 114.4(3) . . ?
C22C C21C N2C 115.6(3) . . ?
C23C C22C C21C 109.5(3) . . ?
C22C C23C C24C 114.9(3) . . ?
C26C C25C N2C 117.7(3) . . ?
C25C C26C C27C 111.0(3) . . ?
C28C C27C C26C 113.7(4) . . ?
N2C C29C C30C 114.6(3) . . ?
C31C C30C C29C 108.5(3) . . ?
C30C C31C C32C 110.0(4) . . ?
C30C C31C C322 122.0(4) . . ?
C32C C31C C322 58.0(4) . . ?
C2E O2E C3E 117.7(3) . . ?
O1E C2E O2E 125.2(4) . . ?
O1E C2E C1E 122.9(4) . . ?
O2E C2E C1E 112.0(3) . . ?
O2E C3E C4E 111.0(3) . . ?
C6E O4E C7E 114.9(3) . . ?
O3E C6E O4E 123.9(4) . . ?
O3E C6E C5E 124.3(4) . . ?
O4E C6E C5E 111.7(4) . . ?
O4E C7E C8E 105.8(4) . . ?
C10E O6E C11E 112.4(7) . . ?
C11E O62E C10E 100.4(10) . . ?
O5E C10E O6E 118.9(7) . . ?
O5E C10E C9E 131.7(7) . . ?
O6E C10E C9E 108.7(5) . . ?
O5E C10E O62E 62.0(7) . . ?
O6E C10E O62E 63.8(6) . . ?
C9E C10E O62E 143.8(8) . . ?
O52E C11E O6E 74.9(11) . . ?
O52E C11E O62E 141.3(15) . . ?
O6E C11E O62E 66.7(8) . . ?
O52E C11E C12E 113.4(15) . . ?
O6E C11E C12E 116.3(9) . . ?
O62E C11E C12E 88.4(9) . . ?

loop_
_geom_bond_atom_site_label_1
_geom_bond_atom_site_label_2
_geom_bond_distance
_geom_bond_site_symmetry_2
_geom_bond_publ_flag
O1 C1 1.432(4) . ?
O2 C94 1.422(3) . ?
N1 C23 1.375(3) . ?
N1 C22 1.377(3) . ?
N2 C20 1.378(3) . ?
N2 C21 1.387(3) . ?
N3 C54 1.383(3) . ?
N3 C55 1.384(3) . ?
N4 C52 1.381(3) . ?
N4 C53 1.383(3) . ?
N5 C82 1.380(3) . ?
N5 C83 1.387(3) . ?
N6 C80 1.373(3) . ?
N6 C81 1.380(3) . ?
C1 C4 1.485(4) . ?
C1 C3 1.515(4) . ?
C1 C2 1.517(5) . ?
C4 C5 1.196(4) . ?
C5 C6 1.433(4) . ?
C6 C23 1.397(4) . ?
C6 C7 1.401(4) . ?
C7 C8 1.402(4) . ?
C8 C9 1.395(4) . ?
C8 C24 1.542(4) . ?
C9 C10 1.396(4) . ?
C10 C23 1.410(4) . ?
C10 C11 1.450(4) . ?
C11 C12 1.408(4) . ?
C11 C22 1.411(4) . ?
C12 C13 1.376(4) . ?
C13 C14 1.418(4) . ?
C14 C21 1.403(4) . ?
C14 C15 1.447(4) . ?
C15 C16 1.396(4) . ?
C15 C20 1.412(4) . ?
C16 C17 1.393(4) . ?
C17 C18 1.400(4) . ?
C17 C32 1.536(4) . ?
C18 C19 1.401(4) . ?
C19 C20 1.401(4) . ?
C19 C36 1.433(4) . ?
C21 C22 1.396(4) . ?
C24 C26 1.523(5) . ?
C24 C27 1.528(4) . ?
C24 C25 1.549(5) . ?
C32 C34 1.521(5) . ?
C32 C35 1.522(4) . ?
C32 C33 1.536(5) . ?
C36 C37 1.199(4) . ?
C37 C38 1.432(4) . ?
C38 C55 1.403(4) . ?
C38 C39 1.407(4) . ?
C39 C40 1.400(4) . ?
C40 C41 1.390(4) . ?
C40 C56 1.536(4) . ?
C41 C42 1.397(4) . ?
C42 C55 1.413(4) . ?
C42 C43 1.441(4) . ?
C43 C44 1.406(4) . ?
C43 C54 1.410(4) . ?
C44 C45 1.374(4) . ?
C45 C46 1.412(4) . ?
C46 C53 1.407(3) . ?
C46 C47 1.443(4) . ?
C47 C48 1.386(4) . ?
C47 C52 1.413(3) . ?
C48 C49 1.395(4) . ?
C49 C50 1.403(4) . ?
C49 C60 1.536(4) . ?
C50 C51 1.393(4) . ?
C51 C52 1.395(4) . ?
C51 C64 1.433(4) . ?
C53 C54 1.406(4) . ?
C56 C58 1.520(4) . ?
C56 C59 1.534(5) . ?
C56 C57 1.537(5) . ?
C60 C63 1.526(4) . ?
C60 C62 1.528(4) . ?
C60 C61 1.528(4) . ?
C64 C65 1.200(4) . ?
C65 C66 1.426(4) . ?
C66 C83 1.397(4) . ?
C66 C67 1.400(4) . ?
C67 C68 1.399(4) . ?
C68 C69 1.394(4) . ?
C68 C84 1.534(4) . ?
C69 C70 1.403(4) . ?
C70 C83 1.408(3) . ?
C70 C71 1.439(4) . ?
C71 C82 1.407(3) . ?
C71 C72 1.415(4) . ?
C72 C73 1.370(4) . ?
C73 C74 1.410(4) . ?
C74 C81 1.410(3) . ?
C74 C75 1.448(4) . ?
C75 C76 1.394(4) . ?
C75 C80 1.406(3) . ?
C76 C77 1.391(4) . ?
C77 C78 1.409(4) . ?
C77 C88 1.532(4) . ?
C78 C79 1.392(4) . ?
C79 C80 1.398(4) . ?
C79 C92 1.435(3) . ?
C81 C82 1.396(4) . ?
C84 C872 1.521(18) . ?
C84 C862 1.526(9) . ?
C84 C87 1.529(5) . ?
C84 C85 1.533(5) . ?
C84 C852 1.556(9) . ?
C84 C86 1.565(6) . ?
C88 C90 1.527(5) . ?
C88 C89 1.530(4) . ?
C88 C91 1.533(5) . ?
C92 C93 1.203(4) . ?
C93 C94 1.483(4) . ?
C94 C95 1.518(4) . ?
C94 C96 1.525(4) . ?
S1 O42S 1.405(9) . ?
S1 O3S 1.443(2) . ?
S1 O22S 1.445(8) . ?
S1 O1S 1.473(2) . ?
S1 O4S 1.481(3) . ?
S1 O2S 1.510(2) . ?
S1 O32S 1.606(9) . ?
N1C C9C 1.512(4) . ?
N1C C1C 1.517(4) . ?
N1C C5C 1.524(4) . ?
N1C C13C 1.533(4) . ?
C1C C2C 1.516(4) . ?
C2C C3C 1.524(5) . ?
C3C C4C 1.521(5) . ?
C5C C6C 1.520(4) . ?
C6C C7C 1.525(5) . ?
C7C C8C 1.527(5) . ?
C9C C10C 1.524(5) . ?
C10C C11C 1.501(5) . ?
C11C C12C 1.512(6) . ?
C13C C14C 1.528(5) . ?
C14C C15C 1.515(4) . ?
C14C C152 1.525(5) . ?
C15C C16C 1.551(4) . ?
C152 C16C 1.541(9) . ?
N2C C17C 1.513(4) . ?
N2C C25C 1.514(5) . ?
N2C C29C 1.530(4) . ?
N2C C21C 1.530(4) . ?
C17C C18C 1.515(4) . ?
C18C C19C 1.516(5) . ?
C19C C20C 1.520(5) . ?
C21C C22C 1.514(4) . ?
C22C C23C 1.502(4) . ?
C23C C24C 1.506(3) . ?
C25C C26C 1.507(5) . ?
C26C C27C 1.520(6) . ?
C27C C28C 1.506(6) . ?
C29C C30C 1.538(5) . ?
C30C C31C 1.523(5) . ?
C31C C32C 1.531(2) . ?
C31C C322 1.532(2) . ?
O1E C2E 1.203(4) . ?
O2E C2E 1.292(4) . ?
O2E C3E 1.467(5) . ?
C1E C2E 1.514(4) . ?
C3E C4E 1.511(4) . ?
O3E C6E 1.179(5) . ?
O4E C6E 1.335(5) . ?
O4E C7E 1.427(6) . ?
C5E C6E 1.513(6) . ?
C7E C8E 1.519(4) . ?
O5E C10E 1.148(8) . ?
O6E C10E 1.341(8) . ?
O6E C11E 1.403(10) . ?
O52E C11E 1.025(13) . ?
O62E C11E 1.405(17) . ?
O62E C10E 1.559(14) . ?
C9E C10E 1.522(5) . ?
C11E C12E 1.508(8) . ?

loop_
_geom_hbond_atom_site_label_D
_geom_hbond_atom_site_label_H
_geom_hbond_atom_site_label_A
_geom_hbond_distance_DH
_geom_hbond_distance_HA
_geom_hbond_distance_DA
_geom_hbond_angle_DHA
_geom_hbond_site_symmetry_A
O1 H1 O22S 0.860(19) 1.81(3) 2.568(9) 146(5) .
O1 H1 O2S 0.860(19) 1.99(3) 2.810(3) 160(5) .
O2 H2 O32S 0.95(5) 2.08(5) 2.956(10) 152(4) .
O2 H2 O4S 0.95(5) 2.10(4) 2.883(4) 138(4) .
N1 H1N O1S 0.80(4) 2.06(4) 2.783(3) 150(4) .
N2 H2N O1S 0.93(4) 1.97(4) 2.816(3) 149(4) .
N3 H3N O42S 0.85(3) 1.79(3) 2.571(9) 152(3) .
N3 H3N O4S 0.85(3) 1.99(3) 2.829(3) 169(3) .
N4 H4N O2S 0.83(4) 1.98(4) 2.780(3) 165(3) .
N4 H4N O42S 0.83(4) 2.29(4) 2.932(13) 135(3) .
N5 H5N O22S 0.89(4) 1.99(4) 2.803(9) 151(3) .
N5 H5N O3S 0.89(4) 2.00(4) 2.844(3) 156(3) .
N6 H6N O3S 0.82(3) 2.03(3) 2.799(3) 156(3) .
N6 H6N O32S 0.82(3) 2.09(4) 2.912(9) 174(3) .
